data_2013884
loop_
_publ_author_name
'Fern\'andez, Daniel'
'Polla, Griselda'
'Vega, Daniel'
'Ellena, Javier A.'

_publ_section_title
;
 The Zn^2+^ salt of pamidronate: a role for water in the metal--cation
 binding properties of bisphosphonates
;
_journal_issue 2
_journal_name_full 'Acta Crystallographica Section C'
_journal_page_first m73
_journal_page_last m75
_journal_paper_doi 10.1107/S0108270104000216
_journal_volume 60
_journal_year 2004
_chemical_formula_iupac 'Zn 2+, 2C3 H10 N O7 P2 1-, 2H2 O'
_chemical_formula_moiety 'Zn 2+, 2C3 H10 N O7 P2 1-, 2H2 O'
_chemical_formula_sum 'C6 H24 N2 O16 P4 Zn'
_chemical_formula_weight 569.52
_space_group_IT_number 14
_symmetry_cell_setting monoclinic
_symmetry_space_group_name_Hall '-P 2yn'
_symmetry_space_group_name_H-M 'P 1 21/n 1'
_audit_creation_method 'WinGX routine CIF_UPDATE'
_cell_angle_alpha 90
_cell_angle_beta 94.469(2)
_cell_angle_gamma 90
_cell_formula_units_Z 2
_cell_length_a 7.3531(2)
_cell_length_b 10.8223(2)
_cell_length_c 10.9197(2)
_cell_measurement_reflns_used 25
_cell_measurement_temperature 293(2)
_cell_measurement_theta_max 30
_cell_measurement_theta_min 20
_cell_volume 866.32(3)
_computing_cell_refinement 'CAD-4 Express'
_computing_data_collection 'CAD-4 Express (Enraf--Nonius, 1994)'
_computing_data_reduction 'XCAD4 (Harms & Wocadlo, 1995)'
_computing_molecular_graphics
;
PLUTON (Spek, 2003) and ZORTEP (Zsolnai & Pritzkow, 1995)
;
_computing_publication_material
;
PLATON and WinGX (Farrugia, 1999)
;
_computing_structure_refinement 'SHELXL97 (Sheldrick, 1997)'
_computing_structure_solution 'SHELXS97 (Sheldrick, 1997)'
_diffrn_measured_fraction_theta_full 0.997
_diffrn_measured_fraction_theta_max 0.998
_diffrn_measurement_device '\k-geometry diffractometer'
_diffrn_measurement_device_type 'Enraf--Nonius CAD-4'
_diffrn_measurement_method 'non-profiled \w/2\q scans'
_diffrn_radiation_type CuK\a
_diffrn_radiation_wavelength 1.5418
_diffrn_reflns_av_R_equivalents 0.0456
_diffrn_reflns_limit_h_max 8
_diffrn_reflns_limit_h_min -1
_diffrn_reflns_limit_k_max 1
_diffrn_reflns_limit_k_min -12
_diffrn_reflns_limit_l_max 13
_diffrn_reflns_limit_l_min -13
_diffrn_reflns_number 2128
_diffrn_reflns_theta_full 66.93
_diffrn_reflns_theta_max 66.93
_diffrn_reflns_theta_min 5.76
_diffrn_standards_decay_% 5
_diffrn_standards_interval_time 60
_diffrn_standards_number 1
_exptl_absorpt_coefficient_mu 6.366
_exptl_absorpt_correction_T_max 0.529
_exptl_absorpt_correction_T_min 0.271
_exptl_absorpt_correction_type psi-scan
_exptl_absorpt_process_details '(North et al., 1968)'
_exptl_crystal_colour colorless
_exptl_crystal_density_diffrn 2.183
_exptl_crystal_density_method 'not measured'
_exptl_crystal_description prism
_exptl_crystal_F_000 584
_exptl_crystal_size_max 0.25
_exptl_crystal_size_mid 0.22
_exptl_crystal_size_min 0.1
_refine_diff_density_max 0.877
_refine_diff_density_min -0.764
_refine_ls_extinction_method none
_refine_ls_goodness_of_fit_ref 1.063
_refine_ls_hydrogen_treatment mixed
_refine_ls_matrix_type full
_refine_ls_number_parameters 157
_refine_ls_number_reflns 1535
_refine_ls_number_restraints 8
_refine_ls_restrained_S_all 1.06
_refine_ls_R_factor_gt 0.0368
_refine_ls_shift/su_max 0.007
_refine_ls_structure_factor_coef Fsqd
_refine_ls_weighting_details 'calc w=1/[\s^2^(Fo^2^)+(0.0703P)^2^+0.7592P] where P=(Fo^2^+2Fc^2^)/3'
_refine_ls_weighting_scheme calc
_refine_ls_wR_factor_ref 0.1001
_reflns_number_gt 1434
_reflns_number_total 1535
_reflns_threshold_expression I>2\s(I)
_cod_data_source_file sq1145.cif
_cod_data_source_block I
_cod_original_sg_symbol_H-M 'P 21/n'
_cod_database_code 2013884
_cod_database_fobs_code 2013884

loop_
_symmetry_equiv_pos_as_xyz
'x, y, z'
'-x+1/2, y+1/2, -z+1/2'
'-x, -y, -z'
'x-1/2, -y-1/2, z-1/2'

loop_
_atom_site_label
_atom_site_fract_x
_atom_site_fract_y
_atom_site_fract_z
_atom_site_U_iso_or_equiv
_atom_site_adp_type
_atom_site_calc_flag
_atom_site_refinement_flags
_atom_site_occupancy
_atom_site_disorder_assembly
_atom_site_disorder_group
_atom_site_type_symbol
C1 0.3630(3) 0.1352(2) 0.2135(2) 0.0132(5) Uani d . 1 . . C
C2 0.4940(4) 0.0251(3) 0.2040(3) 0.0170(6) Uani d . 1 . . C
H9 0.4227 -0.0493 0.1874 0.02 Uiso calc R 1 . . H
H10 0.5673 0.0385 0.1351 0.02 Uiso calc R 1 . . H
C3 0.6204(4) 0.0050(3) 0.3194(3) 0.0218(6) Uani d . 1 . . C
H11 0.7029 0.0746 0.3318 0.026 Uiso calc R 1 . . H
H12 0.5495 -0.0015 0.3904 0.026 Uiso calc R 1 . . H
N1 0.7268(4) -0.1108(3) 0.3052(3) 0.0256(6) Uani d D 1 . . N
H1 0.788(5) -0.109(4) 0.239(3) 0.038 Uiso d D 1 . . H
H2 0.654(5) -0.175(3) 0.301(4) 0.038 Uiso d D 1 . . H
H3 0.800(5) -0.114(4) 0.369(3) 0.038 Uiso d D 1 . . H
O1 0.4992(2) 0.2430(2) 0.01897(17) 0.0184(4) Uani d . 1 . . O
O2 0.2239(2) 0.10346(17) -0.02351(17) 0.0161(4) Uani d . 1 . . O
O3 0.1874(3) 0.31121(17) 0.07359(19) 0.0186(4) Uani d D 1 . . O
H4 0.234(5) 0.383(3) 0.079(4) 0.028 Uiso d D 1 . . H
O4 0.0602(3) -0.01002(17) 0.19518(17) 0.0186(4) Uani d . 1 . . O
O5 0.0361(3) 0.19813(18) 0.29969(18) 0.0193(4) Uani d D 1 . . O
H5 0.023(5) 0.216(3) 0.373(2) 0.029 Uiso d D 1 . . H
O6 0.2119(3) 0.02907(19) 0.40896(17) 0.0178(4) Uani d . 1 . . O
O7 0.4544(3) 0.22774(19) 0.29072(18) 0.0195(4) Uani d D 1 . . O
H6 0.403(5) 0.297(3) 0.282(4) 0.029 Uiso d D 1 . . H
O8 0.1459(3) -0.16789(19) -0.0212(2) 0.0212(4) Uani d D 1 . . O
H7 0.087(5) -0.221(3) 0.015(3) 0.032 Uiso d D 1 . . H
H8 0.261(4) -0.178(4) -0.009(4) 0.032 Uiso d D 1 . . H
P1 0.31579(8) 0.20030(6) 0.05875(6) 0.0115(2) Uani d . 1 . . P
P2 0.15576(8) 0.08119(6) 0.28276(6) 0.0119(2) Uani d . 1 . . P
Zn 0 0 0 0.0151(2) Uani d S 1 . . Zn

loop_
_atom_site_aniso_label
_atom_site_aniso_U_11
_atom_site_aniso_U_22
_atom_site_aniso_U_33
_atom_site_aniso_U_12
_atom_site_aniso_U_13
_atom_site_aniso_U_23
C1 0.0107(11) 0.0148(13) 0.0140(12) -0.0005(10) -0.0011(9) -0.0006(10)
C2 0.0141(13) 0.0185(13) 0.0183(13) 0.0056(10) 0.0002(10) 0.0005(11)
C3 0.0160(14) 0.0222(16) 0.0263(15) 0.0026(10) -0.0051(11) -0.0007(11)
N1 0.0182(12) 0.0258(13) 0.0323(15) 0.0046(10) -0.0012(11) 0.0094(12)
O1 0.0110(9) 0.0263(11) 0.0177(9) -0.0052(7) -0.0004(7) 0.0044(8)
O2 0.0135(9) 0.0188(9) 0.0159(9) -0.0037(7) 0.0005(7) -0.0035(8)
O3 0.0164(9) 0.0118(9) 0.0271(10) 0.0005(7) -0.0009(8) 0.0010(8)
O4 0.0189(10) 0.0205(10) 0.0162(10) -0.0074(7) 0.0009(8) -0.0026(7)
O5 0.0208(10) 0.0204(10) 0.0166(9) 0.0085(8) 0.0016(7) 0.0009(8)
O6 0.0216(9) 0.0174(9) 0.0141(9) 0.0025(8) 0.0001(7) 0.0027(8)
O7 0.0207(10) 0.0148(9) 0.0217(10) -0.0021(8) -0.0062(8) -0.0027(8)
O8 0.0127(9) 0.0196(11) 0.0313(11) 0.0005(8) 0.0019(8) 0.0016(9)
P1 0.0081(3) 0.0137(4) 0.0123(4) -0.0018(2) -0.0011(2) 0.0009(2)
P2 0.0112(3) 0.0125(4) 0.0119(4) -0.0007(2) 0.0000(2) -0.0001(2)
Zn 0.0123(3) 0.0154(3) 0.0173(3) -0.00240(17) -0.0004(2) -0.00120(18)

loop_
_atom_type_symbol
_atom_type_description
_atom_type_scat_dispersion_real
_atom_type_scat_dispersion_imag
_atom_type_scat_source
C C 0.0181 0.0091 'International Tables Vol C Tables 4.2.6.8 and 6.1.1.4'
H H 0 0 'International Tables Vol C Tables 4.2.6.8 and 6.1.1.4'
N N 0.0311 0.018 'International Tables Vol C Tables 4.2.6.8 and 6.1.1.4'
O O 0.0492 0.0322 'International Tables Vol C Tables 4.2.6.8 and 6.1.1.4'
P P 0.2955 0.4335 'International Tables Vol C Tables 4.2.6.8 and 6.1.1.4'
Zn Zn -1.5491 0.6778 'International Tables Vol C Tables 4.2.6.8 and 6.1.1.4'

loop_
_geom_angle_atom_site_label_1
_geom_angle_atom_site_label_2
_geom_angle_atom_site_label_3
_geom_angle_site_symmetry_1
_geom_angle_site_symmetry_3
_geom_angle
_geom_angle_publ_flag
O7 C1 C2 . . 108.1(2) ?
O7 C1 P1 . . 108.54(17) ?
C2 C1 P1 . . 108.01(17) ?
O7 C1 P2 . . 110.00(17) ?
C2 C1 P2 . . 108.79(18) ?
P1 C1 P2 . . 113.25(13) y
C3 C2 C1 . . 113.5(2) ?
C3 C2 H9 . . 108.9 ?
C1 C2 H9 . . 108.9 ?
C3 C2 H10 . . 108.9 ?
C1 C2 H10 . . 108.9 ?
H9 C2 H10 . . 107.7 ?
N1 C3 C2 . . 109.0(2) ?
N1 C3 H11 . . 109.9 ?
C2 C3 H11 . . 109.9 ?
N1 C3 H12 . . 109.9 ?
C2 C3 H12 . . 109.9 ?
H11 C3 H12 . . 108.3 ?
C3 N1 H1 . . 112(3) ?
C3 N1 H2 . . 110(3) ?
H1 N1 H2 . . 109(4) ?
C3 N1 H3 . . 104(3) ?
H1 N1 H3 . . 110(4) ?
H2 N1 H3 . . 111(4) ?
P1 O2 Zn . . 129.88(11) ?
P1 O3 H4 . . 118(3) ?
P2 O4 Zn . . 130.25(11) ?
P2 O5 H5 . . 114(3) ?
C1 O7 H6 . . 112(3) ?
Zn O8 H7 . . 105(3) ?
Zn O8 H8 . . 126(3) ?
H7 O8 H8 . . 112(4) ?
O1 P1 O2 . . 114.07(11) y
O1 P1 O3 . . 110.93(12) y
O2 P1 O3 . . 110.74(11) y
O1 P1 C1 . . 105.70(11) y
O2 P1 C1 . . 108.99(12) y
O3 P1 C1 . . 105.94(11) y
O4 P2 O5 . . 111.50(11) y
O4 P2 O6 . . 114.39(12) y
O5 P2 O6 . . 108.06(11) y
O4 P2 C1 . . 107.79(11) y
O5 P2 C1 . . 106.39(11) y
O6 P2 C1 . . 108.37(11) y
O2 Zn O2 . 3 180.00(14) y
O2 Zn O8 . 3 87.89(8) y
O2 Zn O8 3 3 92.11(8) ?
O2 Zn O8 . . 92.11(8) y
O2 Zn O8 3 . 87.89(8) ?
O8 Zn O8 3 . 180.00(9) y
O2 Zn O4 . . 92.70(7) y
O2 Zn O4 3 . 87.30(7) ?
O8 Zn O4 3 . 90.11(8) ?
O8 Zn O4 . . 89.89(8) y
O2 Zn O4 . 3 87.30(7) y
O2 Zn O4 3 3 92.70(7) ?
O8 Zn O4 3 3 89.89(8) ?
O8 Zn O4 . 3 90.11(8) y
O4 Zn O4 . 3 180.00(14) y

loop_
_geom_bond_atom_site_label_1
_geom_bond_atom_site_label_2
_geom_bond_site_symmetry_2
_geom_bond_distance
_geom_bond_publ_flag
C1 O7 . 1.441(3) ?
C1 C2 . 1.541(3) ?
C1 P1 . 1.838(3) y
C1 P2 . 1.849(2) y
C2 C3 . 1.522(4) ?
C2 H9 . 0.97 ?
C2 H10 . 0.97 ?
C3 N1 . 1.492(4) ?
C3 H11 . 0.97 ?
C3 H12 . 0.97 ?
N1 H1 . 0.88(3) ?
N1 H2 . 0.88(3) ?
N1 H3 . 0.85(3) ?
O1 P1 . 1.5208(18) y
O2 P1 . 1.5058(19) y
O3 P1 . 1.5433(19) y
O3 H4 . 0.85(3) ?
O4 P2 . 1.5094(19) y
O5 P2 . 1.5603(19) y
O5 H5 . 0.84(3) ?
O6 P2 . 1.5161(19) y
O7 H6 . 0.84(2) ?
O8 H7 . 0.84(3) ?
O8 H8 . 0.85(3) ?
Zn O2 3 2.0236(17) ?
Zn O8 3 2.132(2) ?
Zn O4 3 2.1454(19) ?
O2 Zn . 2.0236(17) y
O4 Zn . 2.1454(19) y
O8 Zn . 2.132(2) y

loop_
_geom_hbond_atom_site_label_D
_geom_hbond_atom_site_label_H
_geom_hbond_atom_site_label_A
_geom_hbond_site_symmetry_A
_geom_hbond_distance_DH
_geom_hbond_distance_HA
_geom_hbond_distance_DA
_geom_hbond_angle_DHA
O8 H7 O3 3 0.84(3) 2.38(4) 2.919(3) 123(3)
O8 H7 O7 2_545 0.84(3) 2.23(3) 2.905(3) 137(3)
O8 H8 O1 3_655 0.85(3) 1.91(3) 2.732(3) 161(4)
O3 H4 O6 2 0.85(3) 1.64(3) 2.474(3) 171(4)
O7 H6 O4 2 0.84(2) 2.12(3) 2.845(3) 144(3)
O5 H5 O1 4_566 0.84(3) 1.67(3) 2.513(3) 178(4)
N1 H1 O2 3_655 0.88(3) 2.35(3) 3.127(3) 147(4)
N1 H1 O4 1_655 0.88(3) 2.35(4) 3.017(3) 133(3)
N1 H2 O5 2_545 0.88(3) 2.19(3) 2.997(3) 152(4)
N1 H3 O1 2_645 0.85(3) 2.41(3) 3.106(3) 140(4)

loop_
_geom_torsion_atom_site_label_1
_geom_torsion_atom_site_label_2
_geom_torsion_atom_site_label_3
_geom_torsion_atom_site_label_4
_geom_torsion_site_symmetry_4
_geom_torsion
_geom_torsion_publ_flag
O7 C1 C2 C3 . 32.2(3) ?
P1 C1 C2 C3 . 149.5(2) ?
P2 C1 C2 C3 . -87.2(2) ?
C1 C2 C3 N1 . 174.2(2) ?
Zn O2 P1 O1 . 170.53(13) ?
Zn O2 P1 O3 . -63.49(17) ?
Zn O2 P1 C1 . 52.67(17) ?
O7 C1 P1 O2 . 178.79(15) ?
C2 C1 P1 O2 . 61.79(19) ?
P2 C1 P1 O1 . 178.23(13) y
P2 C1 P1 O2 . -58.76(16) y
O7 C1 P1 O1 . 55.78(19) ?
C2 C1 P1 O1 . -61.2(2) ?
O7 C1 P1 O3 . -62.01(18) ?
C2 C1 P1 O3 . -179.02(16) ?
P2 C1 P1 O3 . 60.44(16) y
Zn O4 P2 O6 . -166.31(13) ?
Zn O4 P2 O5 . 70.71(17) ?
Zn O4 P2 C1 . -45.72(18) ?
O7 C1 P2 O4 . 176.97(16) ?
C2 C1 P2 O4 . -64.78(19) ?
P1 C1 P2 O4 . 55.32(17) y
O7 C1 P2 O6 . -58.74(19) ?
C2 C1 P2 O6 . 59.5(2) ?
P1 C1 P2 O5 . -64.39(16) y
P1 C1 P2 O6 . 179.62(13) y
O7 C1 P2 O5 . 57.25(19) ?
C2 C1 P2 O5 . 175.51(16) ?
P1 O2 Zn O8 3 56.06(15) ?
P1 O2 Zn O8 . -123.94(15) ?
P1 O2 Zn O4 . -33.95(15) ?
P1 O2 Zn O4 3 146.05(15) ?
P2 O4 Zn O2 . 30.74(16) ?
P2 O4 Zn O2 3 -149.26(16) ?
P2 O4 Zn O8 3 -57.15(16) ?
P2 O4 Zn O8 . 122.85(16) ?
